data_7016453
loop_
_publ_author_name
'Dias, H. V. Rasika'
'Flores, Jaime A.'
'Pellei, Maura'
'Morresi, Barbara'
'Lobbia, Giancarlo Gioia'
'Singh, Shreeyukta'
'Kobayashi, Yoshihiro'
'Yousufuddin, Muhammed'
'Santini, Carlo'

_publ_section_title
;
 Silver(i) and copper(i) complexes supported by fully fluorinated
 1,3,5-triazapentadienyl ligands.
;
_journal_issue 34
_journal_name_full 'Dalton transactions (Cambridge, England : 2003)'
_journal_page_first 8569
_journal_page_last 8580
_journal_paper_doi 10.1039/c1dt10524h
_journal_volume 40
_journal_year 2011
_chemical_formula_sum 'C30 H18 Ag F24 N5'
_chemical_formula_weight 1012.36
_chemical_name_common (N((C3F7)C(C6F5)N)2)Ag(CNtBu)2
_chemical_name_systematic
;
?
;
_space_group_IT_number 14
_symmetry_cell_setting monoclinic
_symmetry_space_group_name_Hall '-P 2ybc'
_symmetry_space_group_name_H-M 'P 1 21/c 1'
_atom_sites_solution_hydrogens geom
_atom_sites_solution_primary direct
_atom_sites_solution_secondary difmap
_audit_creation_method SHELXL-97
_cell_angle_alpha 90.00
_cell_angle_beta 96.133(2)
_cell_angle_gamma 90.00
_cell_formula_units_Z 12
_cell_length_a 15.6234(19)
_cell_length_b 19.773(2)
_cell_length_c 35.489(4)
_cell_measurement_reflns_used 9984
_cell_measurement_temperature 100(2)
_cell_measurement_theta_max 27.47
_cell_measurement_theta_min 2.30
_cell_volume 10901(2)
_computing_cell_refinement 'Bruker SMART'
_computing_data_collection 'Bruker SMART'
_computing_data_reduction 'Bruker SAINT'
_computing_molecular_graphics 'Bruker SHELXTL'
_computing_publication_material 'Bruker SHELXTL'
_computing_structure_refinement 'SHELXL-97 (Sheldrick, 1997)'
_computing_structure_solution 'SHELXS-97 (Sheldrick, 1990)'
_diffrn_ambient_temperature 100(2)
_diffrn_measured_fraction_theta_full 0.996
_diffrn_measured_fraction_theta_max 0.996
_diffrn_measurement_device_type 'CCD area detector'
_diffrn_measurement_method 'phi and omega scans'
_diffrn_radiation_monochromator graphite
_diffrn_radiation_source 'fine-focus sealed tube'
_diffrn_radiation_type MoK\a
_diffrn_radiation_wavelength 0.71073
_diffrn_reflns_av_R_equivalents 0.0452
_diffrn_reflns_av_sigmaI/netI 0.0438
_diffrn_reflns_limit_h_max 20
_diffrn_reflns_limit_h_min -20
_diffrn_reflns_limit_k_max 26
_diffrn_reflns_limit_k_min -25
_diffrn_reflns_limit_l_max 47
_diffrn_reflns_limit_l_min -47
_diffrn_reflns_number 107229
_diffrn_reflns_theta_full 28.37
_diffrn_reflns_theta_max 28.37
_diffrn_reflns_theta_min 1.18
_exptl_absorpt_coefficient_mu 0.710
_exptl_absorpt_correction_T_max 0.745
_exptl_absorpt_correction_T_min 0.623
_exptl_absorpt_correction_type multi-scan
_exptl_absorpt_process_details SADABS
_exptl_crystal_colour colorless
_exptl_crystal_density_diffrn 1.851
_exptl_crystal_density_method 'not measured'
_exptl_crystal_description prism
_exptl_crystal_F_000 5952
_exptl_crystal_size_max 0.17
_exptl_crystal_size_mid 0.15
_exptl_crystal_size_min 0.10
_refine_diff_density_max 2.728
_refine_diff_density_min -1.145
_refine_diff_density_rms 0.125
_refine_ls_extinction_method none
_refine_ls_goodness_of_fit_ref 1.047
_refine_ls_hydrogen_treatment constr
_refine_ls_matrix_type fullcycle
_refine_ls_number_parameters 1639
_refine_ls_number_reflns 27199
_refine_ls_number_restraints 30
_refine_ls_restrained_S_all 1.061
_refine_ls_R_factor_all 0.0765
_refine_ls_R_factor_gt 0.0571
_refine_ls_shift/su_max 0.055
_refine_ls_shift/su_mean 0.007
_refine_ls_structure_factor_coef Fsqd
_refine_ls_weighting_details 'calc w=1/[\s^2^(Fo^2^)+(0.0836P)^2^+16.3358P] where P=(Fo^2^+2Fc^2^)/3'
_refine_ls_weighting_scheme calc
_refine_ls_wR_factor_gt 0.1455
_refine_ls_wR_factor_ref 0.1612
_reflns_number_gt 20575
_reflns_number_total 27199
_reflns_threshold_expression >2sigma(I)
_cod_data_source_file c1dt10524h.txt
_cod_data_source_block dias710m
_cod_depositor_comments
;
The following automatic conversions were performed:

'_symmetry_cell_setting' value 'Monoclinic' changed to 'monoclinic'
according to /home/saulius/struct/CIF-dictionaries/cif_core.dic
dictionary named 'cif_core.dic' version 2.4.1 from 2010-06-29.

Automatic conversion script
Id: cif_fix_values 1715 2011-07-08 13:25:40Z adriana 
;
_cod_original_cell_volume 10900(2)
_cod_original_sg_symbol_H-M P2(1)/c
_cod_database_code 7016453

loop_
_symmetry_equiv_pos_as_xyz
'x, y, z'
'-x, y+1/2, -z+1/2'
'-x, -y, -z'
'x, -y-1/2, z-1/2'

loop_
_atom_site_label
_atom_site_type_symbol
_atom_site_fract_x
_atom_site_fract_y
_atom_site_fract_z
_atom_site_U_iso_or_equiv
_atom_site_adp_type
_atom_site_occupancy
_atom_site_symmetry_multiplicity
_atom_site_calc_flag
_atom_site_refinement_flags
Ag1 Ag 0.350038(17) 0.381695(13) 0.045264(7) 0.02553(6) Uani 1 1 d .
F1 F 0.38291(15) 0.13226(11) 0.03926(6) 0.0357(5) Uani 1 1 d .
F2 F 0.29955(16) 0.10753(11) 0.08253(7) 0.0393(5) Uani 1 1 d .
F3 F 0.48289(14) 0.20704(12) 0.10205(7) 0.0371(5) Uani 1 1 d .
F4 F 0.41160(17) 0.14149(14) 0.13749(7) 0.0463(6) Uani 1 1 d .
F5 F 0.55558(18) 0.08459(16) 0.12814(8) 0.0594(8) Uani 1 1 d .
F6 F 0.54380(17) 0.10283(16) 0.06765(8) 0.0560(7) Uani 1 1 d .
F7 F 0.45713(19) 0.03246(13) 0.09221(9) 0.0561(7) Uani 1 1 d .
F8 F 0.26996(15) 0.13730(11) -0.03128(7) 0.0372(5) Uani 1 1 d .
F9 F 0.20600(14) 0.16481(11) 0.01809(6) 0.0357(5) Uani 1 1 d .
F10 F 0.18985(17) 0.22300(14) -0.07430(7) 0.0478(6) Uani 1 1 d .
F11 F 0.16744(15) 0.29258(11) -0.02786(7) 0.0383(5) Uani 1 1 d .
F12 F 0.04891(16) 0.21091(15) -0.00494(8) 0.0525(7) Uani 1 1 d .
F13 F 0.08006(17) 0.13186(12) -0.04354(9) 0.0506(7) Uani 1 1 d .
F14 F 0.02797(17) 0.22590(15) -0.06579(9) 0.0581(7) Uani 1 1 d .
F15 F 0.50453(15) 0.24711(12) 0.02663(7) 0.0399(5) Uani 1 1 d .
F16 F 0.62209(17) 0.34594(16) 0.03575(7) 0.0513(7) Uani 1 1 d .
F17 F 0.60578(18) 0.45851(14) -0.00782(9) 0.0556(7) Uani 1 1 d .
F18 F 0.46979(18) 0.47176(13) -0.06188(8) 0.0525(7) Uani 1 1 d .
F19 F 0.34815(16) 0.37462(13) -0.07054(7) 0.0433(6) Uani 1 1 d .
F20 F 0.35641(16) 0.32811(13) 0.15828(7) 0.0414(5) Uani 1 1 d .
F21 F 0.28907(18) 0.45101(13) 0.17005(7) 0.0470(6) Uani 1 1 d .
F22 F 0.15047(18) 0.49541(12) 0.12350(8) 0.0484(6) Uani 1 1 d .
F23 F 0.08538(16) 0.41884(14) 0.06389(7) 0.0487(6) Uani 1 1 d .
F24 F 0.14910(15) 0.29541(13) 0.05274(7) 0.0433(6) Uani 1 1 d .
F25 F 0.35996(15) 0.62407(11) 0.20134(7) 0.0384(5) Uani 1 1 d .
F26 F 0.44801(14) 0.63965(11) 0.15855(6) 0.0350(5) Uani 1 1 d .
N1 N 0.32581(18) 0.26159(14) 0.03770(8) 0.0234(6) Uani 1 1 d .
N2 N 0.3540(2) 0.26009(15) -0.02717(9) 0.0305(7) Uani 1 1 d .
N3 N 0.2932(2) 0.24355(16) 0.10148(9) 0.0324(7) Uani 1 1 d .
N4 N 0.20488(19) 0.44973(15) -0.01577(9) 0.0277(6) Uani 1 1 d .
N5 N 0.5072(2) 0.39995(18) 0.11197(9) 0.0339(7) Uani 1 1 d .
C1 C 0.3182(2) 0.22467(19) 0.06915(10) 0.0293(7) Uani 1 1 d .
C2 C 0.3564(3) 0.15268(19) 0.07258(11) 0.0322(8) Uani 1 1 d .
C3 C 0.4369(3) 0.1493(2) 0.10299(12) 0.0370(9) Uani 1 1 d .
C4 C 0.5001(3) 0.0910(2) 0.09755(13) 0.0468(11) Uani 1 1 d .
C5 C 0.3176(2) 0.23860(17) 0.00181(10) 0.0271(7) Uani 1 1 d .
C6 C 0.2435(2) 0.1892(2) -0.01177(10) 0.0312(8) Uani 1 1 d .
C7 C 0.1714(3) 0.2269(2) -0.03776(12) 0.0361(8) Uani 1 1 d .
C8 C 0.0800(3) 0.1981(2) -0.03745(14) 0.0435(10) Uani 1 1 d .
C9 C 0.4198(2) 0.30854(18) -0.02095(11) 0.0295(8) Uani 1 1 d .
C10 C 0.4150(2) 0.3663(2) -0.04441(11) 0.0326(8) Uani 1 1 d .
C11 C 0.4775(3) 0.41609(19) -0.04011(12) 0.0350(9) Uani 1 1 d .
C12 C 0.5458(3) 0.4091(2) -0.01257(12) 0.0370(9) Uani 1 1 d .
C13 C 0.5538(3) 0.3526(2) 0.00943(11) 0.0358(9) Uani 1 1 d .
C14 C 0.4918(3) 0.3029(2) 0.00521(11) 0.0320(8) Uani 1 1 d .
C15 C 0.2568(2) 0.30793(19) 0.10466(11) 0.0312(8) Uani 1 1 d .
C16 C 0.2891(2) 0.3490(2) 0.13488(11) 0.0324(8) Uani 1 1 d .
C17 C 0.2549(3) 0.4122(2) 0.14126(11) 0.0346(8) Uani 1 1 d .
C18 C 0.1852(3) 0.4351(2) 0.11740(12) 0.0363(9) Uani 1 1 d .
C19 C 0.1518(3) 0.3954(2) 0.08759(12) 0.0374(9) Uani 1 1 d .
C20 C 0.1866(3) 0.3324(2) 0.08149(11) 0.0335(8) Uani 1 1 d .
C21 C 0.2562(2) 0.42642(18) 0.00567(11) 0.0287(7) Uani 1 1 d .
C22 C 0.1399(2) 0.48265(19) -0.04209(10) 0.0310(8) Uani 1 1 d .
C23 C 0.1850(3) 0.5064(2) -0.07603(12) 0.0457(10) Uani 1 1 d .
H23A H 0.2332 0.5362 -0.0672 0.069 Uiso 1 1 calc R
H23B H 0.1440 0.5312 -0.0938 0.069 Uiso 1 1 calc R
H23C H 0.2068 0.4671 -0.0889 0.069 Uiso 1 1 calc R
C24 C 0.1066(3) 0.5429(2) -0.02083(12) 0.0394(9) Uani 1 1 d .
H24A H 0.0829 0.5268 0.0020 0.059 Uiso 1 1 calc R
H24B H 0.0615 0.5662 -0.0372 0.059 Uiso 1 1 calc R
H24C H 0.1541 0.5743 -0.0137 0.059 Uiso 1 1 calc R
C25 C 0.0678(3) 0.4316(2) -0.05377(12) 0.0404(9) Uani 1 1 d .
H25A H 0.0909 0.3940 -0.0675 0.061 Uiso 1 1 calc R
H25B H 0.0218 0.4540 -0.0702 0.061 Uiso 1 1 calc R
H25C H 0.0445 0.4143 -0.0311 0.061 Uiso 1 1 calc R
C26 C 0.4530(3) 0.39528(19) 0.08812(11) 0.0319(8) Uani 1 1 d .
C27 C 0.5753(3) 0.4050(3) 0.14398(12) 0.0447(10) Uani 1 1 d .
C28 C 0.6562(3) 0.4295(3) 0.12792(14) 0.0511(12) Uani 1 1 d .
H28A H 0.6712 0.3979 0.1084 0.077 Uiso 1 1 calc R
H28B H 0.7037 0.4319 0.1483 0.077 Uiso 1 1 calc R
H28C H 0.6459 0.4744 0.1167 0.077 Uiso 1 1 calc R
C29 C 0.5436(4) 0.4564(4) 0.17135(17) 0.087(2) Uani 1 1 d .
H29A H 0.5365 0.5005 0.1588 0.130 Uiso 1 1 calc R
H29B H 0.5857 0.4602 0.1938 0.130 Uiso 1 1 calc R
H29C H 0.4882 0.4414 0.1790 0.130 Uiso 1 1 calc R
C30 C 0.5879(4) 0.3349(3) 0.16088(16) 0.0709(18) Uani 1 1 d .
H30A H 0.5336 0.3189 0.1692 0.106 Uiso 1 1 calc R
H30B H 0.6322 0.3364 0.1826 0.106 Uiso 1 1 calc R
H30C H 0.6061 0.3038 0.1417 0.106 Uiso 1 1 calc R
Ag2 Ag 0.366459(18) 0.873199(14) 0.129788(8) 0.02981(6) Uani 1 1 d .
F27 F 0.53743(15) 0.73148(13) 0.20242(7) 0.0425(6) Uani 1 1 d .
F28 F 0.52926(16) 0.62870(13) 0.22395(7) 0.0461(6) Uani 1 1 d .
F29 F 0.45297(19) 0.78050(15) 0.25510(8) 0.0551(7) Uani 1 1 d .
F30 F 0.40009(19) 0.68510(18) 0.26899(8) 0.0613(8) Uani 1 1 d .
F31 F 0.53595(17) 0.70538(17) 0.28096(7) 0.0578(8) Uani 1 1 d .
F32 F 0.36706(18) 0.59533(13) 0.09194(8) 0.0516(7) Uani 1 1 d .
F33 F 0.27316(15) 0.63270(13) 0.12839(6) 0.0389(5) Uani 1 1 d .
F34 F 0.2046(3) 0.57638(13) 0.06340(8) 0.0694(10) Uani 1 1 d .
F35 F 0.27918(18) 0.65030(16) 0.03074(7) 0.0547(7) Uani 1 1 d .
F36 F 0.11677(17) 0.67095(15) 0.08932(8) 0.0538(7) Uani 1 1 d .
F37 F 0.20136(16) 0.75152(12) 0.06547(7) 0.0407(5) Uani 1 1 d .
F38 F 0.1188(2) 0.67982(19) 0.02871(8) 0.0742(11) Uani 1 1 d .
F39 F 0.55598(15) 0.75283(12) 0.12301(7) 0.0393(5) Uani 1 1 d .
F40 F 0.65558(15) 0.86164(13) 0.11399(7) 0.0428(6) Uani 1 1 d .
F41 F 0.60812(14) 0.95409(11) 0.05935(7) 0.0391(5) Uani 1 1 d .
F42 F 0.46012(16) 0.93668(13) 0.01260(7) 0.0459(6) Uani 1 1 d .
F43 F 0.36043(15) 0.82708(13) 0.02088(7) 0.0407(5) Uani 1 1 d .
F44 F 0.17730(14) 0.75912(12) 0.14137(6) 0.0378(5) Uani 1 1 d .
F45 F 0.07086(16) 0.86504(14) 0.12915(7) 0.0451(6) Uani 1 1 d .
F46 F 0.09399(15) 0.97750(12) 0.17281(7) 0.0411(5) Uani 1 1 d .
F47 F 0.22862(16) 0.98357(12) 0.22835(7) 0.0437(6) Uani 1 1 d .
F48 F 0.33961(15) 0.87968(12) 0.23915(7) 0.0391(5) Uani 1 1 d .
F49 F 1.13829(17) 0.66944(14) 0.86782(8) 0.0525(7) Uani 1 1 d .
F50 F 1.04048(19) 0.65842(14) 0.90688(9) 0.0579(7) Uani 1 1 d .
F51 F 1.13142(18) 0.81335(12) 0.88647(8) 0.0511(7) Uani 1 1 d .
F52 F 1.0712(2) 0.77700(18) 0.93556(8) 0.0665(9) Uani 1 1 d .
N6 N 0.36032(19) 0.75295(15) 0.13475(8) 0.0268(6) Uani 1 1 d .
N7 N 0.4026(2) 0.72905(16) 0.07389(9) 0.0307(7) Uani 1 1 d .
N8 N 0.31974(19) 0.76092(16) 0.19762(8) 0.0285(6) Uani 1 1 d .
N9 N 0.2344(2) 0.93159(16) 0.06102(9) 0.0310(7) Uani 1 1 d .
N10 N 0.5249(2) 0.91582(17) 0.19272(9) 0.0334(7) Uani 1 1 d .
C31 C 0.3558(2) 0.73114(18) 0.17086(10) 0.0261(7) Uani 1 1 d .
C32 C 0.4098(2) 0.67067(19) 0.18641(10) 0.0297(7) Uani 1 1 d .
C33 C 0.4854(2) 0.6874(2) 0.21728(11) 0.0336(8) Uani 1 1 d .
C34 C 0.4668(3) 0.7142(3) 0.25612(12) 0.0446(10) Uani 1 1 d .
C35 C 0.3661(2) 0.71448(19) 0.10398(10) 0.0292(7) Uani 1 1 d .
C36 C 0.3141(3) 0.6469(2) 0.09762(11) 0.0373(9) Uani 1 1 d .
C37 C 0.2453(3) 0.6416(3) 0.06326(14) 0.0543(12) Uani 1 1 d .
C38 C 0.1703(4) 0.6876(3) 0.06135(14) 0.0567(13) Uani 1 1 d .
C39 C 0.4536(2) 0.78772(19) 0.07292(10) 0.0288(7) Uani 1 1 d .
C40 C 0.5291(2) 0.79841(19) 0.09601(10) 0.0302(8) Uani 1 1 d .
C41 C 0.5813(2) 0.8534(2) 0.09142(11) 0.0325(8) Uani 1 1 d .
C42 C 0.5579(2) 0.90001(19) 0.06340(11) 0.0313(8) Uani 1 1 d .
C43 C 0.4838(3) 0.8909(2) 0.03965(11) 0.0341(8) Uani 1 1 d .
C44 C 0.4327(2) 0.8353(2) 0.04437(10) 0.0313(8) Uani 1 1 d .
C45 C 0.2652(2) 0.81651(18) 0.18934(10) 0.0271(7) Uani 1 1 d .
C46 C 0.1940(2) 0.81559(19) 0.16173(10) 0.0288(7) Uani 1 1 d .
C47 C 0.1377(2) 0.8689(2) 0.15623(11) 0.0330(8) Uani 1 1 d .
C48 C 0.1491(2) 0.92573(19) 0.17818(11) 0.0310(8) Uani 1 1 d .
C49 C 0.2172(3) 0.92861(19) 0.20640(11) 0.0326(8) Uani 1 1 d .
C50 C 0.2734(2) 0.87466(19) 0.21167(10) 0.0294(7) Uani 1 1 d .
C51 C 0.2781(3) 0.9130(2) 0.08663(11) 0.0329(8) Uani 1 1 d .
C52 C 0.1817(2) 0.95328(19) 0.02657(11) 0.0308(8) Uani 1 1 d .
C53 C 0.1224(3) 1.0095(2) 0.03817(14) 0.0454(10) Uani 1 1 d .
H53A H 0.0834 0.9912 0.0555 0.068 Uiso 1 1 calc R
H53B H 0.0887 1.0277 0.0155 0.068 Uiso 1 1 calc R
H53C H 0.1572 1.0458 0.0509 0.068 Uiso 1 1 calc R
C54 C 0.2436(3) 0.9795(2) -0.00025(11) 0.0387(9) Uani 1 1 d .
H54A H 0.2800 1.0149 0.0124 0.058 Uiso 1 1 calc R
H54B H 0.2109 0.9982 -0.0230 0.058 Uiso 1 1 calc R
H54C H 0.2799 0.9423 -0.0075 0.058 Uiso 1 1 calc R
C55 C 0.1315(3) 0.8920(2) 0.01113(15) 0.0522(12) Uani 1 1 d .
H55A H 0.1716 0.8554 0.0068 0.078 Uiso 1 1 calc R
H55B H 0.0977 0.9039 -0.0128 0.078 Uiso 1 1 calc R
H55C H 0.0927 0.8772 0.0294 0.078 Uiso 1 1 calc R
C56 C 0.4679(3) 0.9011(2) 0.17067(11) 0.0347(8) Uani 1 1 d .
C57 C 0.5961(3) 0.9378(2) 0.21984(11) 0.0379(9) Uani 1 1 d .
C58 C 0.5668(4) 1.0009(3) 0.23871(17) 0.0628(15) Uani 1 1 d .
H58A H 0.5515 1.0357 0.2195 0.094 Uiso 1 1 calc R
H58B H 0.6134 1.0177 0.2570 0.094 Uiso 1 1 calc R
H58C H 0.5164 0.9904 0.2519 0.094 Uiso 1 1 calc R
C59 C 0.6701(3) 0.9528(4) 0.19716(17) 0.078(2) Uani 1 1 d .
H59A H 0.6875 0.9112 0.1851 0.116 Uiso 1 1 calc R
H59B H 0.7187 0.9705 0.2140 0.116 Uiso 1 1 calc R
H59C H 0.6521 0.9865 0.1777 0.116 Uiso 1 1 calc R
C60 C 0.6186(5) 0.8812(3) 0.24716(18) 0.088(2) Uani 1 1 d .
H60A H 0.5688 0.8706 0.2607 0.132 Uiso 1 1 calc R
H60B H 0.6670 0.8949 0.2654 0.132 Uiso 1 1 calc R
H60C H 0.6347 0.8412 0.2333 0.132 Uiso 1 1 calc R
Ag3 Ag 0.987318(18) 0.840507(18) 0.787141(8) 0.03544(7) Uani 1 1 d .
F53 F 1.2358(2) 0.78827(18) 0.95337(9) 0.0700(9) Uani 1 1 d .
F54 F 1.26730(19) 0.73536(16) 0.90472(9) 0.0618(8) Uani 1 1 d .
F55 F 1.2055(2) 0.68219(17) 0.94672(10) 0.0680(9) Uani 1 1 d .
F56 F 1.1156(2) 0.57332(17) 0.81397(14) 0.0920(13) Uani 1 1 d U
F57 F 0.9927(2) 0.60031(15) 0.83521(10) 0.0650(8) Uani 1 1 d .
F58 F 1.0428(2) 0.55374(19) 0.74498(11) 0.0875(13) Uani 1 1 d U
F59 F 0.9806(2) 0.48659(15) 0.79256(9) 0.0609(8) Uani 1 1 d .
F60 F 0.92116(19) 0.63591(14) 0.74631(8) 0.0527(7) Uani 1 1 d .
F61 F 0.85557(19) 0.5649(2) 0.78762(10) 0.0872(13) Uani 1 1 d .
F62 F 0.8887(2) 0.5150(2) 0.73629(10) 0.0923(12) Uani 1 1 d U
F63 F 1.2134(2) 0.77322(19) 0.81277(10) 0.0719(9) Uani 1 1 d .
F64 F 1.2654(2) 0.8926(2) 0.78766(13) 0.0919(12) Uani 1 1 d .
F65 F 1.2092(2) 0.9359(2) 0.71695(13) 0.0974(14) Uani 1 1 d .
F66 F 1.0922(3) 0.8631(3) 0.67163(11) 0.1003(14) Uani 1 1 d .
F67 F 1.0371(2) 0.7430(2) 0.69776(11) 0.0893(12) Uani 1 1 d .
F68 F 0.84105(17) 0.70044(12) 0.80654(7) 0.0453(6) Uani 1 1 d .
F69 F 0.71111(17) 0.76835(14) 0.76937(8) 0.0513(7) Uani 1 1 d .
F70 F 0.67011(16) 0.89493(13) 0.79183(8) 0.0457(6) Uani 1 1 d .
F71 F 0.76295(15) 0.95347(11) 0.85220(7) 0.0388(5) Uani 1 1 d .
F72 F 0.90013(16) 0.88817(13) 0.88779(7) 0.0422(6) Uani 1 1 d .
N11 N 1.0221(2) 0.73325(19) 0.81626(9) 0.0376(8) Uani 1 1 d .
N12 N 1.0994(3) 0.6889(3) 0.76777(14) 0.0664(13) Uani 1 1 d .
N13 N 0.9460(2) 0.76037(17) 0.86949(10) 0.0372(7) Uani 1 1 d .
N14 N 0.8563(2) 0.83216(18) 0.70986(9) 0.0373(8) Uani 1 1 d .
N15 N 1.0906(2) 0.94839(17) 0.84442(9) 0.0309(7) Uani 1 1 d .
C61 C 1.0065(3) 0.7304(2) 0.85324(12) 0.0372(9) Uani 1 1 d .
C62 C 1.0753(3) 0.7010(2) 0.88346(13) 0.0429(10) Uani 1 1 d .
C63 C 1.1203(3) 0.7590(2) 0.90886(13) 0.0458(10) Uani 1 1 d .
C64 C 1.2081(3) 0.7413(2) 0.92929(14) 0.0483(11) Uani 1 1 d .
C65 C 1.0585(3) 0.6825(3) 0.79778(14) 0.0516(12) Uani 1 1 d .
C66 C 1.0442(3) 0.6075(3) 0.80595(16) 0.0577(14) Uani 1 1 d .
C67 C 0.9961(5) 0.5643(5) 0.7743(2) 0.099(2) Uani 1 1 d U
C68 C 0.9154(7) 0.5731(5) 0.7626(3) 0.116(3) Uani 1 1 d U
C69 C 1.1804(4) 0.7943(3) 0.77755(17) 0.0649(15) Uani 1 1 d .
C70 C 1.2095(4) 0.8550(3) 0.7643(2) 0.0706(17) Uani 1 1 d .
C71 C 1.1802(4) 0.8771(4) 0.7285(2) 0.078(2) Uani 1 1 d .
C72 C 1.1221(4) 0.8405(4) 0.7056(2) 0.078(2) Uani 1 1 d .
C73 C 1.0946(4) 0.7781(4) 0.72036(19) 0.0744(19) Uani 1 1 d .
C74 C 1.1240(3) 0.7543(3) 0.75644(17) 0.0607(14) Uani 1 1 d .
C75 C 0.8783(2) 0.79305(19) 0.84762(11) 0.0324(8) Uani 1 1 d .
C76 C 0.8264(3) 0.76432(19) 0.81761(12) 0.0357(9) Uani 1 1 d .
C77 C 0.7579(3) 0.7977(2) 0.79922(12) 0.0363(9) Uani 1 1 d .
C78 C 0.7368(3) 0.8620(2) 0.81008(12) 0.0338(8) Uani 1 1 d .
C79 C 0.7843(2) 0.89179(18) 0.84067(11) 0.0296(8) Uani 1 1 d .
C80 C 0.8542(2) 0.8576(2) 0.85896(11) 0.0324(8) Uani 1 1 d .
C81 C 0.9014(3) 0.8355(2) 0.73736(11) 0.0377(9) Uani 1 1 d .
C82 C 0.8001(3) 0.8265(3) 0.67411(12) 0.0479(11) Uani 1 1 d .
C83 C 0.7251(4) 0.8754(4) 0.67690(17) 0.083(2) Uani 1 1 d .
H83A H 0.6976 0.8654 0.6998 0.125 Uiso 1 1 calc R
H83B H 0.6829 0.8701 0.6546 0.125 Uiso 1 1 calc R
H83C H 0.7467 0.9219 0.6781 0.125 Uiso 1 1 calc R
C84 C 0.8535(4) 0.8449(3) 0.64260(13) 0.0591(14) Uani 1 1 d .
H84A H 0.8752 0.8912 0.6464 0.089 Uiso 1 1 calc R
H84B H 0.8179 0.8419 0.6182 0.089 Uiso 1 1 calc R
H84C H 0.9022 0.8136 0.6428 0.089 Uiso 1 1 calc R
C85 C 0.7680(4) 0.7549(3) 0.67076(16) 0.0735(18) Uani 1 1 d .
H85A H 0.8169 0.7242 0.6698 0.110 Uiso 1 1 calc R
H85B H 0.7285 0.7501 0.6475 0.110 Uiso 1 1 calc R
H85C H 0.7377 0.7439 0.6927 0.110 Uiso 1 1 calc R
C86 C 1.0556(2) 0.9115(2) 0.82336(11) 0.0342(8) Uani 1 1 d .
C87 C 1.1306(2) 0.9938(2) 0.87382(11) 0.0330(8) Uani 1 1 d .
C88 C 1.1328(3) 1.0647(2) 0.85671(14) 0.0463(10) Uani 1 1 d .
H88A H 1.1666 1.0638 0.8350 0.069 Uiso 1 1 calc R
H88B H 1.1593 1.0962 0.8758 0.069 Uiso 1 1 calc R
H88C H 1.0740 1.0795 0.8483 0.069 Uiso 1 1 calc R
C89 C 1.0731(3) 0.9920(2) 0.90574(11) 0.0395(9) Uani 1 1 d .
H89A H 1.0152 1.0073 0.8962 0.059 Uiso 1 1 calc R
H89B H 1.0970 1.0218 0.9263 0.059 Uiso 1 1 calc R
H89C H 1.0702 0.9456 0.9153 0.059 Uiso 1 1 calc R
C90 C 1.2210(3) 0.9671(2) 0.88634(13) 0.0412(9) Uani 1 1 d .
H90A H 1.2168 0.9230 0.8986 0.062 Uiso 1 1 calc R
H90B H 1.2512 0.9989 0.9043 0.062 Uiso 1 1 calc R
H90C H 1.2529 0.9622 0.8642 0.062 Uiso 1 1 calc R

loop_
_atom_site_aniso_label
_atom_site_aniso_U_11
_atom_site_aniso_U_22
_atom_site_aniso_U_33
_atom_site_aniso_U_23
_atom_site_aniso_U_13
_atom_site_aniso_U_12
Ag1 0.02523(13) 0.02630(13) 0.02559(13) 0.00086(10) 0.00524(10) -0.00196(10)
F1 0.0383(12) 0.0344(12) 0.0356(12) 0.0054(9) 0.0099(10) 0.0040(9)
F2 0.0421(13) 0.0312(12) 0.0451(13) 0.0053(10) 0.0063(11) -0.0029(10)
F3 0.0307(11) 0.0383(12) 0.0416(13) 0.0016(10) 0.0010(10) -0.0010(9)
F4 0.0442(14) 0.0636(16) 0.0319(12) 0.0111(12) 0.0074(10) 0.0066(12)
F5 0.0495(16) 0.076(2) 0.0513(16) 0.0143(15) -0.0018(13) 0.0271(15)
F6 0.0409(15) 0.078(2) 0.0516(16) -0.0022(14) 0.0156(12) 0.0173(14)
F7 0.0629(18) 0.0357(14) 0.0709(19) 0.0115(13) 0.0125(15) 0.0151(12)
F8 0.0381(13) 0.0293(11) 0.0447(13) -0.0060(10) 0.0062(10) -0.0009(9)
F9 0.0330(12) 0.0371(12) 0.0376(12) 0.0010(10) 0.0069(9) -0.0085(9)
F10 0.0465(15) 0.0624(17) 0.0335(13) 0.0054(12) -0.0001(11) 0.0013(12)
F11 0.0356(12) 0.0237(11) 0.0527(14) 0.0006(10) -0.0082(10) -0.0004(9)
F12 0.0305(13) 0.0679(18) 0.0604(17) -0.0129(14) 0.0105(12) -0.0028(12)
F13 0.0421(14) 0.0347(13) 0.0740(19) -0.0172(12) 0.0012(13) -0.0107(11)
F14 0.0384(14) 0.0568(17) 0.0734(19) -0.0058(15) -0.0200(13) 0.0006(12)
F15 0.0362(12) 0.0442(13) 0.0401(13) 0.0140(10) 0.0084(10) 0.0064(10)
F16 0.0363(14) 0.0759(19) 0.0409(14) -0.0041(13) -0.0003(11) -0.0032(13)
F17 0.0466(15) 0.0487(15) 0.0738(19) -0.0146(14) 0.0173(14) -0.0213(12)
F18 0.0607(17) 0.0339(13) 0.0656(17) 0.0205(12) 0.0194(14) -0.0012(12)
F19 0.0391(13) 0.0463(14) 0.0438(14) 0.0092(11) 0.0006(11) 0.0056(11)
F20 0.0395(13) 0.0473(14) 0.0371(13) 0.0017(11) 0.0025(10) 0.0027(11)
F21 0.0629(17) 0.0447(14) 0.0342(13) -0.0085(11) 0.0089(12) -0.0023(12)
F22 0.0589(16) 0.0330(13) 0.0570(16) 0.0051(11) 0.0229(13) 0.0121(11)
F23 0.0388(14) 0.0555(16) 0.0513(15) 0.0096(12) 0.0022(11) 0.0085(12)
F24 0.0352(13) 0.0521(15) 0.0425(13) -0.0070(11) 0.0027(10) -0.0031(11)
F25 0.0341(12) 0.0344(12) 0.0474(14) 0.0119(10) 0.0075(10) -0.0004(9)
F26 0.0350(12) 0.0339(11) 0.0365(12) -0.0007(9) 0.0054(9) 0.0070(9)
N1 0.0234(14) 0.0214(13) 0.0264(14) 0.0024(11) 0.0080(11) -0.0005(11)
N2 0.0283(16) 0.0242(15) 0.0402(17) -0.0030(13) 0.0090(13) -0.0011(12)
N3 0.0296(16) 0.0300(16) 0.0394(18) 0.0052(13) 0.0119(13) 0.0012(13)
N4 0.0252(15) 0.0267(15) 0.0318(16) -0.0002(12) 0.0056(12) -0.0004(12)
N5 0.0320(17) 0.0441(19) 0.0261(15) 0.0032(14) 0.0047(13) -0.0059(14)
C1 0.0260(17) 0.0305(18) 0.0321(18) 0.0000(15) 0.0062(14) -0.0035(14)
C2 0.037(2) 0.0326(19) 0.0289(18) 0.0066(15) 0.0129(15) 0.0066(16)
C3 0.037(2) 0.039(2) 0.035(2) 0.0056(17) 0.0064(17) 0.0016(17)
C4 0.046(3) 0.046(3) 0.048(3) 0.008(2) -0.002(2) 0.011(2)
C5 0.0263(17) 0.0236(17) 0.0320(18) 0.0021(14) 0.0054(14) 0.0023(13)
C6 0.0262(18) 0.040(2) 0.0285(18) -0.0001(15) 0.0067(14) -0.0042(15)
C7 0.035(2) 0.0308(19) 0.042(2) -0.0010(17) 0.0019(17) -0.0022(16)
C8 0.035(2) 0.035(2) 0.058(3) -0.006(2) -0.006(2) -0.0049(17)
C9 0.0293(18) 0.0260(17) 0.0359(19) -0.0048(15) 0.0165(15) -0.0039(14)
C10 0.0266(18) 0.037(2) 0.036(2) 0.0003(16) 0.0086(15) 0.0030(15)
C11 0.042(2) 0.0259(18) 0.040(2) 0.0038(16) 0.0190(17) -0.0021(15)
C12 0.038(2) 0.034(2) 0.042(2) -0.0071(17) 0.0151(17) -0.0093(16)
C13 0.0279(19) 0.048(2) 0.033(2) -0.0045(17) 0.0087(15) -0.0011(16)
C14 0.035(2) 0.035(2) 0.0284(18) 0.0044(15) 0.0150(15) 0.0064(15)
C15 0.0320(19) 0.0283(18) 0.036(2) 0.0033(15) 0.0176(16) -0.0003(14)
C16 0.0315(19) 0.037(2) 0.0304(19) 0.0060(16) 0.0107(15) -0.0008(15)
C17 0.042(2) 0.034(2) 0.0298(19) -0.0004(16) 0.0156(16) -0.0020(16)
C18 0.043(2) 0.0302(19) 0.039(2) 0.0014(16) 0.0196(18) 0.0048(16)
C19 0.032(2) 0.040(2) 0.042(2) 0.0073(18) 0.0115(17) -0.0001(16)
C20 0.0313(19) 0.040(2) 0.0306(19) -0.0013(16) 0.0106(15) -0.0048(16)
C21 0.0278(18) 0.0249(17) 0.0347(19) -0.0011(14) 0.0097(15) -0.0029(14)
C22 0.0322(19) 0.0308(19) 0.0299(18) 0.0025(15) 0.0034(15) 0.0038(15)
C23 0.054(3) 0.049(3) 0.035(2) 0.0101(19) 0.0081(19) 0.006(2)
C24 0.040(2) 0.034(2) 0.044(2) -0.0050(18) 0.0026(18) 0.0072(17)
C25 0.034(2) 0.042(2) 0.042(2) -0.0036(18) -0.0071(17) 0.0033(17)
C26 0.036(2) 0.0303(19) 0.0302(19) 0.0032(15) 0.0082(16) -0.0060(15)
C27 0.031(2) 0.074(3) 0.028(2) -0.003(2) -0.0003(16) -0.009(2)
C28 0.035(2) 0.068(3) 0.049(3) 0.000(2) 0.003(2) -0.014(2)
C29 0.056(3) 0.148(7) 0.055(3) -0.055(4) 0.005(3) -0.001(4)
C30 0.049(3) 0.107(5) 0.054(3) 0.041(3) -0.009(2) -0.020(3)
Ag2 0.02939(14) 0.03406(15) 0.02680(13) 0.00753(11) 0.00679(11) 0.00535(11)
F27 0.0369(13) 0.0512(15) 0.0393(13) 0.0066(11) 0.0034(10) -0.0086(11)
F28 0.0400(14) 0.0471(15) 0.0498(15) 0.0059(11) -0.0016(11) 0.0164(11)
F29 0.0571(17) 0.0611(18) 0.0445(15) -0.0105(13) -0.0068(12) 0.0160(14)
F30 0.0497(16) 0.097(2) 0.0394(15) 0.0122(15) 0.0144(12) 0.0041(16)
F31 0.0415(15) 0.091(2) 0.0376(14) 0.0006(14) -0.0090(11) 0.0218(14)
F32 0.0565(16) 0.0451(14) 0.0575(16) -0.0196(13) 0.0256(13) -0.0161(12)
F33 0.0339(12) 0.0532(14) 0.0308(11) -0.0030(10) 0.0089(9) -0.0103(10)
F34 0.137(3) 0.0293(13) 0.0393(15) 0.0008(11) -0.0011(17) -0.0088(16)
F35 0.0578(17) 0.079(2) 0.0288(12) -0.0057(12) 0.0113(11) -0.0346(15)
F36 0.0346(13) 0.0747(19) 0.0515(16) -0.0211(14) 0.0013(12) 0.0035(13)
F37 0.0511(14) 0.0311(12) 0.0398(13) -0.0010(10) 0.0039(11) -0.0050(10)
F38 0.071(2) 0.100(3) 0.0448(16) -0.0276(16) -0.0234(15) 0.0440(19)
F39 0.0352(12) 0.0439(13) 0.0385(13) 0.0123(10) 0.0032(10) 0.0036(10)
F40 0.0321(12) 0.0507(14) 0.0440(14) 0.0010(11) -0.0043(10) -0.0012(10)
F41 0.0331(12) 0.0327(12) 0.0527(14) 0.0010(10) 0.0102(10) -0.0032(9)
F42 0.0474(14) 0.0455(14) 0.0442(14) 0.0187(11) 0.0024(11) 0.0026(11)
F43 0.0333(12) 0.0521(15) 0.0349(12) 0.0048(11) -0.0042(10) -0.0004(10)
F44 0.0300(11) 0.0466(13) 0.0363(12) -0.0116(10) 0.0018(9) 0.0019(10)
F45 0.0328(13) 0.0571(16) 0.0433(14) -0.0018(12) -0.0062(10) 0.0102(11)
F46 0.0333(12) 0.0361(12) 0.0547(15) 0.0088(11) 0.0084(11) 0.0098(10)
F47 0.0456(14) 0.0324(12) 0.0542(15) -0.0093(11) 0.0105(11) -0.0010(10)
F48 0.0388(13) 0.0417(13) 0.0348(12) -0.0036(10) -0.0047(10) 0.0022(10)
F49 0.0462(15) 0.0439(15) 0.0663(18) -0.0107(13) 0.0014(13) 0.0104(12)
F50 0.0532(17) 0.0505(16) 0.0699(19) 0.0190(14) 0.0067(14) 0.0020(13)
F51 0.0610(17) 0.0296(12) 0.0580(16) 0.0048(11) -0.0150(13) -0.0016(11)
F52 0.0563(18) 0.088(2) 0.0539(17) -0.0218(16) -0.0007(14) 0.0133(16)
N6 0.0245(14) 0.0324(16) 0.0242(14) 0.0058(12) 0.0064(11) 0.0045(12)
N7 0.0287(16) 0.0359(17) 0.0282(15) -0.0022(13) 0.0061(12) -0.0013(13)
N8 0.0283(15) 0.0318(16) 0.0259(15) 0.0061(12) 0.0051(12) 0.0032(12)
N9 0.0303(16) 0.0320(16) 0.0309(16) 0.0066(13) 0.0048(13) 0.0009(13)
N10 0.0349(17) 0.0353(17) 0.0312(16) 0.0009(13) 0.0099(14) 0.0003(14)
C31 0.0226(16) 0.0314(18) 0.0247(16) 0.0041(14) 0.0039(13) -0.0012(13)
C32 0.0290(18) 0.0312(19) 0.0295(18) 0.0076(14) 0.0060(14) 0.0034(14)
C33 0.0290(19) 0.037(2) 0.035(2) 0.0110(16) 0.0055(15) 0.0071(15)
C34 0.033(2) 0.064(3) 0.037(2) 0.006(2) 0.0023(17) 0.011(2)
C35 0.0232(17) 0.0348(19) 0.0299(18) 0.0016(15) 0.0037(14) 0.0048(14)
C36 0.031(2) 0.055(3) 0.0283(19) -0.0047(18) 0.0114(15) -0.0097(18)
C37 0.045(3) 0.077(4) 0.041(2) -0.003(2) 0.009(2) -0.014(2)
C38 0.054(3) 0.072(4) 0.045(3) -0.010(2) 0.008(2) 0.006(3)
C39 0.0292(18) 0.0333(19) 0.0259(17) -0.0037(14) 0.0114(14) 0.0001(14)
C40 0.0331(19) 0.0352(19) 0.0234(17) 0.0036(14) 0.0078(14) 0.0064(15)
C41 0.0285(19) 0.038(2) 0.0315(19) -0.0045(16) 0.0045(15) 0.0041(15)
C42 0.0286(18) 0.0297(18) 0.037(2) 0.0015(15) 0.0115(15) 0.0027(14)
C43 0.035(2) 0.034(2) 0.034(2) 0.0071(16) 0.0072(16) 0.0070(16)
C44 0.0244(18) 0.042(2) 0.0279(18) -0.0020(15) 0.0044(14) 0.0025(15)
C45 0.0261(17) 0.0308(18) 0.0256(17) 0.0054(14) 0.0076(13) 0.0011(14)
C46 0.0291(18) 0.0323(19) 0.0262(17) -0.0004(14) 0.0086(14) 0.0005(14)
C47 0.0259(18) 0.042(2) 0.0316(19) 0.0065(16) 0.0062(15) 0.0045(15)
C48 0.0246(17) 0.0336(19) 0.0365(19) 0.0073(15) 0.0116(15) 0.0044(14)
C49 0.034(2) 0.0304(19) 0.0346(19) 0.0004(15) 0.0112(16) -0.0039(15)
C50 0.0275(18) 0.0327(19) 0.0282(18) 0.0038(14) 0.0040(14) -0.0023(14)
C51 0.033(2) 0.0324(19) 0.034(2) 0.0049(16) 0.0107(16) 0.0033(15)
C52 0.0282(18) 0.0321(19) 0.0309(18) 0.0038(15) -0.0013(14) -0.0013(14)
C53 0.038(2) 0.048(3) 0.050(3) 0.008(2) 0.0064(19) 0.0093(19)
C54 0.035(2) 0.050(2) 0.0308(19) 0.0136(18) 0.0027(16) -0.0010(18)
C55 0.052(3) 0.045(3) 0.056(3) 0.004(2) -0.009(2) -0.015(2)
C56 0.037(2) 0.035(2) 0.033(2) 0.0048(16) 0.0080(17) 0.0030(16)
C57 0.040(2) 0.041(2) 0.032(2) -0.0050(17) 0.0041(17) -0.0028(17)
C58 0.065(3) 0.050(3) 0.075(4) -0.026(3) 0.019(3) -0.014(3)
C59 0.039(3) 0.125(6) 0.069(4) -0.030(4) 0.012(3) -0.019(3)
C60 0.134(6) 0.050(3) 0.065(4) 0.004(3) -0.055(4) -0.015(4)
Ag3 0.02663(14) 0.05698(19) 0.02334(13) -0.00547(12) 0.00566(10) -0.00336(12)
F53 0.0604(19) 0.078(2) 0.066(2) -0.0206(17) -0.0209(15) 0.0063(16)
F54 0.0441(16) 0.0672(19) 0.074(2) -0.0030(16) 0.0050(14) -0.0008(14)
F55 0.0536(18) 0.069(2) 0.078(2) 0.0346(17) -0.0086(15) 0.0050(15)
F56 0.0517(19) 0.0524(18) 0.176(4) -0.041(2) 0.031(2) -0.0051(15)
F57 0.0576(18) 0.0542(17) 0.084(2) -0.0366(16) 0.0125(16) -0.0006(14)
F58 0.076(2) 0.096(2) 0.103(3) -0.063(2) 0.065(2) -0.0364(19)
F59 0.079(2) 0.0427(15) 0.0630(19) -0.0020(13) 0.0160(16) 0.0094(14)
F60 0.0563(17) 0.0451(15) 0.0573(17) 0.0000(13) 0.0096(13) -0.0019(12)
F61 0.0422(17) 0.149(4) 0.074(2) -0.064(2) 0.0228(15) -0.0245(19)
F62 0.0614(19) 0.145(3) 0.072(2) -0.060(2) 0.0123(16) -0.021(2)
F63 0.0564(19) 0.085(2) 0.076(2) -0.0065(19) 0.0172(17) 0.0039(17)
F64 0.060(2) 0.097(3) 0.122(3) -0.003(3) 0.026(2) -0.006(2)
F65 0.071(2) 0.111(3) 0.121(3) 0.036(3) 0.060(2) 0.012(2)
F66 0.097(3) 0.144(4) 0.066(2) 0.006(2) 0.037(2) 0.048(3)
F67 0.064(2) 0.131(3) 0.076(2) -0.033(2) 0.0209(19) 0.022(2)
F68 0.0495(15) 0.0325(12) 0.0571(16) -0.0121(11) 0.0197(12) -0.0046(11)
F69 0.0481(15) 0.0537(16) 0.0522(16) -0.0144(13) 0.0053(12) -0.0118(12)
F70 0.0325(13) 0.0492(15) 0.0544(15) 0.0087(12) -0.0002(11) -0.0029(11)
F71 0.0435(13) 0.0258(11) 0.0496(14) -0.0012(10) 0.0164(11) 0.0001(9)
F72 0.0427(14) 0.0440(14) 0.0397(13) -0.0043(11) 0.0035(11) -0.0052(11)
N11 0.0326(17) 0.048(2) 0.0330(17) -0.0116(15) 0.0086(14) 0.0065(15)
N12 0.045(2) 0.081(3) 0.077(3) -0.035(3) 0.025(2) 0.001(2)
N13 0.0384(18) 0.0349(18) 0.0400(18) 0.0079(14) 0.0127(15) 0.0015(14)
N14 0.0342(18) 0.050(2) 0.0280(16) 0.0003(14) 0.0035(14) -0.0055(15)
N15 0.0278(16) 0.0380(17) 0.0277(15) 0.0026(13) 0.0061(13) 0.0017(13)
C61 0.036(2) 0.034(2) 0.041(2) -0.0030(17) 0.0078(17) 0.0002(16)
C62 0.036(2) 0.047(2) 0.047(2) 0.010(2) 0.0085(18) 0.0068(18)
C63 0.049(3) 0.040(2) 0.046(2) -0.0024(19) -0.003(2) 0.0083(19)
C64 0.051(3) 0.048(3) 0.044(2) 0.004(2) -0.002(2) 0.007(2)
C65 0.035(2) 0.069(3) 0.052(3) -0.027(2) 0.007(2) 0.000(2)
C66 0.041(3) 0.060(3) 0.075(4) -0.039(3) 0.021(2) -0.010(2)
C67 0.079(4) 0.128(4) 0.094(4) -0.057(3) 0.035(3) -0.027(3)
C68 0.115(3) 0.117(3) 0.115(3) -0.0015(10) 0.0126(11) -0.0002(10)
C69 0.053(3) 0.087(4) 0.058(3) -0.006(3) 0.024(3) 0.014(3)
C70 0.054(3) 0.074(4) 0.090(5) 0.006(4) 0.040(3) 0.009(3)
C71 0.056(4) 0.104(5) 0.084(5) 0.020(4) 0.050(4) 0.014(3)
C72 0.059(4) 0.109(6) 0.072(4) 0.002(4) 0.040(3) 0.026(4)
C73 0.042(3) 0.113(5) 0.073(4) -0.033(4) 0.024(3) 0.012(3)
C74 0.046(3) 0.076(4) 0.065(3) -0.010(3) 0.030(3) 0.013(3)
C75 0.0295(19) 0.0317(19) 0.038(2) 0.0072(16) 0.0144(16) 0.0015(15)
C76 0.041(2) 0.0287(19) 0.041(2) -0.0025(16) 0.0216(18) -0.0040(16)
C77 0.038(2) 0.035(2) 0.037(2) -0.0049(16) 0.0138(17) -0.0117(17)
C78 0.0303(19) 0.0327(19) 0.040(2) 0.0051(16) 0.0099(16) -0.0039(15)
C79 0.0283(18) 0.0236(17) 0.039(2) 0.0010(15) 0.0148(15) -0.0012(13)
C80 0.0316(19) 0.039(2) 0.0279(18) 0.0015(15) 0.0092(15) -0.0064(16)
C81 0.033(2) 0.050(2) 0.031(2) 0.0010(17) 0.0075(16) -0.0017(17)
C82 0.043(2) 0.069(3) 0.029(2) -0.003(2) -0.0062(18) -0.008(2)
C83 0.062(4) 0.130(6) 0.054(3) -0.002(4) -0.017(3) 0.033(4)
C84 0.068(3) 0.079(4) 0.029(2) 0.004(2) 0.002(2) -0.015(3)
C85 0.089(4) 0.082(4) 0.046(3) -0.005(3) -0.009(3) -0.039(4)
C86 0.0305(19) 0.045(2) 0.0283(18) 0.0036(17) 0.0080(15) 0.0037(17)
C87 0.0296(19) 0.035(2) 0.035(2) -0.0036(16) 0.0028(15) -0.0029(15)
C88 0.040(2) 0.039(2) 0.060(3) 0.005(2) 0.009(2) -0.0037(18)
C89 0.039(2) 0.048(2) 0.032(2) -0.0056(18) 0.0040(17) 0.0020(18)
C90 0.030(2) 0.047(2) 0.046(2) 0.0015(19) -0.0010(17) -0.0028(17)

loop_
_atom_type_symbol
_atom_type_description
_atom_type_scat_dispersion_real
_atom_type_scat_dispersion_imag
_atom_type_scat_source
C C 0.0033 0.0016 'International Tables Vol C Tables 4.2.6.8 and 6.1.1.4'
H H 0.0000 0.0000 'International Tables Vol C Tables 4.2.6.8 and 6.1.1.4'
N N 0.0061 0.0033 'International Tables Vol C Tables 4.2.6.8 and 6.1.1.4'
F F 0.0171 0.0103 'International Tables Vol C Tables 4.2.6.8 and 6.1.1.4'
Ag Ag -0.8971 1.1015 'International Tables Vol C Tables 4.2.6.8 and 6.1.1.4'

loop_
_geom_angle_atom_site_label_1
_geom_angle_atom_site_label_2
_geom_angle_atom_site_label_3
_geom_angle
C26 Ag1 C21 147.94(15)
C26 Ag1 N1 107.68(13)
C21 Ag1 N1 104.37(12)
C5 N1 C1 126.3(3)
C5 N1 Ag1 115.8(2)
C1 N1 Ag1 117.8(2)
C5 N2 C9 118.3(3)
C1 N3 C15 119.5(3)
C21 N4 C22 177.1(4)
C26 N5 C27 177.8(4)
N3 C1 N1 129.3(4)
N3 C1 C2 110.1(3)
N1 C1 C2 119.8(3)
F2 C2 F1 107.8(3)
F2 C2 C1 112.1(3)
F1 C2 C1 111.0(3)
F2 C2 C3 107.3(3)
F1 C2 C3 106.8(3)
C1 C2 C3 111.6(3)
F4 C3 F3 109.3(4)
F4 C3 C4 106.5(3)
F3 C3 C4 106.3(4)
F4 C3 C2 109.9(3)
F3 C3 C2 109.7(3)
C4 C3 C2 115.0(4)
F5 C4 F7 108.0(4)
F5 C4 F6 108.7(4)
F7 C4 F6 109.2(4)
F5 C4 C3 109.9(4)
F7 C4 C3 110.2(4)
F6 C4 C3 110.7(4)
N2 C5 N1 129.3(3)
N2 C5 C6 109.6(3)
N1 C5 C6 119.9(3)
F8 C6 F9 108.5(3)
F8 C6 C5 112.6(3)
F9 C6 C5 110.6(3)
F8 C6 C7 107.8(3)
F9 C6 C7 106.6(3)
C5 C6 C7 110.4(3)
F11 C7 F10 108.9(3)
F11 C7 C8 106.6(3)
F10 C7 C8 106.1(3)
F11 C7 C6 110.8(3)
F10 C7 C6 108.8(3)
C8 C7 C6 115.4(3)
F12 C8 F13 109.7(4)
F12 C8 F14 109.1(4)
F13 C8 F14 107.1(4)
F12 C8 C7 111.3(4)
F13 C8 C7 110.3(4)
F14 C8 C7 109.3(4)
C14 C9 N2 125.4(4)
C14 C9 C10 116.7(3)
N2 C9 C10 117.9(4)
F19 C10 C11 118.7(4)
F19 C10 C9 120.0(4)
C11 C10 C9 121.3(4)
F18 C11 C12 120.5(4)
F18 C11 C10 120.1(4)
C12 C11 C10 119.4(4)
F17 C12 C13 120.1(4)
F17 C12 C11 119.4(4)
C13 C12 C11 120.5(4)
F16 C13 C12 119.7(4)
F16 C13 C14 120.1(4)
C12 C13 C14 120.2(4)
F15 C14 C13 117.7(4)
F15 C14 C9 120.5(4)
C13 C14 C9 121.8(4)
C20 C15 C16 116.7(4)
C20 C15 N3 124.8(4)
C16 C15 N3 118.3(4)
F20 C16 C17 118.0(4)
F20 C16 C15 119.5(4)
C17 C16 C15 122.4(4)
F21 C17 C18 120.1(4)
F21 C17 C16 120.7(4)
C18 C17 C16 119.2(4)
F22 C18 C19 120.5(4)
F22 C18 C17 120.0(4)
C19 C18 C17 119.5(4)
F23 C19 C18 119.2(4)
F23 C19 C20 120.1(4)
C18 C19 C20 120.7(4)
F24 C20 C19 117.6(4)
F24 C20 C15 121.0(4)
C19 C20 C15 121.4(4)
N4 C21 Ag1 179.0(3)
N4 C22 C24 106.4(3)
N4 C22 C23 107.0(3)
C24 C22 C23 111.0(4)
N4 C22 C25 108.7(3)
C24 C22 C25 111.5(3)
C23 C22 C25 112.0(4)
C22 C23 H23A 109.5
C22 C23 H23B 109.5
H23A C23 H23B 109.5
C22 C23 H23C 109.5
H23A C23 H23C 109.5
H23B C23 H23C 109.5
C22 C24 H24A 109.5
C22 C24 H24B 109.5
H24A C24 H24B 109.5
C22 C24 H24C 109.5
H24A C24 H24C 109.5
H24B C24 H24C 109.5
C22 C25 H25A 109.5
C22 C25 H25B 109.5
H25A C25 H25B 109.5
C22 C25 H25C 109.5
H25A C25 H25C 109.5
H25B C25 H25C 109.5
N5 C26 Ag1 176.8(3)
N5 C27 C30 107.2(4)
N5 C27 C28 107.1(4)
C30 C27 C28 111.2(4)
N5 C27 C29 106.2(4)
C30 C27 C29 113.3(5)
C28 C27 C29 111.5(5)
C27 C28 H28A 109.5
C27 C28 H28B 109.5
H28A C28 H28B 109.5
C27 C28 H28C 109.5
H28A C28 H28C 109.5
H28B C28 H28C 109.5
C27 C29 H29A 109.5
C27 C29 H29B 109.5
H29A C29 H29B 109.5
C27 C29 H29C 109.5
H29A C29 H29C 109.5
H29B C29 H29C 109.5
C27 C30 H30A 109.5
C27 C30 H30B 109.5
H30A C30 H30B 109.5
C27 C30 H30C 109.5
H30A C30 H30C 109.5
H30B C30 H30C 109.5
C51 Ag2 C56 142.36(16)
C51 Ag2 N6 113.46(13)
C56 Ag2 N6 104.08(13)
C35 N6 C31 127.0(3)
C35 N6 Ag2 119.9(2)
C31 N6 Ag2 113.1(2)
C35 N7 C39 120.2(3)
C31 N8 C45 120.3(3)
C51 N9 C52 176.4(4)
C56 N10 C57 177.2(4)
N8 C31 N6 128.0(3)
N8 C31 C32 110.9(3)
N6 C31 C32 120.3(3)
F25 C32 F26 107.1(3)
F25 C32 C31 110.8(3)
F26 C32 C31 111.0(3)
F25 C32 C33 107.1(3)
F26 C32 C33 104.4(3)
C31 C32 C33 115.8(3)
F27 C33 F28 108.0(3)
F27 C33 C34 108.0(4)
F28 C33 C34 106.2(3)
F27 C33 C32 107.9(3)
F28 C33 C32 105.8(3)
C34 C33 C32 120.2(3)
F30 C34 F29 107.9(4)
F30 C34 F31 109.3(4)
F29 C34 F31 105.4(4)
F30 C34 C33 113.2(4)
F29 C34 C33 111.3(4)
F31 C34 C33 109.4(3)
N7 C35 N6 128.2(4)
N7 C35 C36 109.8(3)
N6 C35 C36 121.4(3)
F32 C36 F33 108.4(4)
F32 C36 C37 102.6(4)
F33 C36 C37 105.9(3)
F32 C36 C35 110.6(3)
F33 C36 C35 110.1(3)
C37 C36 C35 118.6(4)
F35 C37 F34 109.6(4)
F35 C37 C38 105.5(5)
F34 C37 C38 101.7(4)
F35 C37 C36 111.6(4)
F34 C37 C36 109.2(4)
C38 C37 C36 118.5(4)
F38 C38 F37 111.9(5)
F38 C38 F36 103.6(4)
F37 C38 F36 112.1(4)
F38 C38 C37 111.5(4)
F37 C38 C37 107.2(4)
F36 C38 C37 110.6(4)
C40 C39 C44 116.6(3)
C40 C39 N7 124.1(3)
C44 C39 N7 118.9(3)
F39 C40 C41 117.9(3)
F39 C40 C39 120.1(3)
C41 C40 C39 122.0(3)
F40 C41 C42 119.5(4)
F40 C41 C40 120.5(4)
C42 C41 C40 119.9(4)
F41 C42 C43 120.3(3)
F41 C42 C41 119.9(4)
C43 C42 C41 119.9(4)
F42 C43 C42 120.1(4)
F42 C43 C44 120.4(4)
C42 C43 C44 119.5(4)
F43 C44 C43 118.7(3)
F43 C44 C39 119.1(3)
C43 C44 C39 122.1(4)
C50 C45 C46 115.2(3)
C50 C45 N8 120.7(3)
C46 C45 N8 123.7(3)
F44 C46 C47 118.5(3)
F44 C46 C45 118.8(3)
C47 C46 C45 122.6(4)
F45 C47 C48 119.8(3)
F45 C47 C46 119.7(4)
C48 C47 C46 120.5(4)
F46 C48 C47 120.3(4)
F46 C48 C49 120.4(4)
C47 C48 C49 119.3(3)
F47 C49 C50 120.3(4)
F47 C49 C48 120.0(4)
C50 C49 C48 119.7(4)
F48 C50 C49 117.9(3)
F48 C50 C45 119.3(3)
C49 C50 C45 122.8(4)
N9 C51 Ag2 173.8(3)
N9 C52 C55 107.0(3)
N9 C52 C54 106.5(3)
C55 C52 C54 112.7(4)
N9 C52 C53 106.9(3)
C55 C52 C53 112.0(4)
C54 C52 C53 111.4(3)
C52 C53 H53A 109.5
C52 C53 H53B 109.5
H53A C53 H53B 109.5
C52 C53 H53C 109.5
H53A C53 H53C 109.5
H53B C53 H53C 109.5
C52 C54 H54A 109.5
C52 C54 H54B 109.5
H54A C54 H54B 109.5
C52 C54 H54C 109.5
H54A C54 H54C 109.5
H54B C54 H54C 109.5
C52 C55 H55A 109.5
C52 C55 H55B 109.5
H55A C55 H55B 109.5
C52 C55 H55C 109.5
H55A C55 H55C 109.5
H55B C55 H55C 109.5
N10 C56 Ag2 178.6(4)
N10 C57 C60 108.4(4)
N10 C57 C59 106.3(4)
C60 C57 C59 110.7(5)
N10 C57 C58 107.0(4)
C60 C57 C58 113.0(4)
C59 C57 C58 111.1(4)
C57 C58 H58A 109.5
C57 C58 H58B 109.5
H58A C58 H58B 109.5
C57 C58 H58C 109.5
H58A C58 H58C 109.5
H58B C58 H58C 109.5
C57 C59 H59A 109.5
C57 C59 H59B 109.5
H59A C59 H59B 109.5
C57 C59 H59C 109.5
H59A C59 H59C 109.5
H59B C59 H59C 109.5
C57 C60 H60A 109.5
C57 C60 H60B 109.5
H60A C60 H60B 109.5
C57 C60 H60C 109.5
H60A C60 H60C 109.5
H60B C60 H60C 109.5
C81 Ag3 C86 141.01(17)
C81 Ag3 N11 114.56(15)
C86 Ag3 N11 104.40(14)
C65 N11 C61 124.3(4)
C65 N11 Ag3 122.2(3)
C61 N11 Ag3 113.4(3)
C65 N12 C74 119.3(4)
C61 N13 C75 120.4(4)
C81 N14 C82 178.3(5)
C86 N15 C87 175.0(4)
N13 C61 N11 128.5(4)
N13 C61 C62 110.3(4)
N11 C61 C62 120.0(4)
F49 C62 F50 109.4(3)
F49 C62 C61 112.1(3)
F50 C62 C61 111.6(3)
F49 C62 C63 105.9(3)
F50 C62 C63 106.8(3)
C61 C62 C63 110.9(4)
F52 C63 F51 109.0(3)
F52 C63 C64 106.3(4)
F51 C63 C64 107.1(4)
F52 C63 C62 110.3(4)
F51 C63 C62 108.6(3)
C64 C63 C62 115.4(4)
F53 C64 F55 110.3(4)
F53 C64 F54 106.5(4)
F55 C64 F54 106.5(4)
F53 C64 C63 111.6(4)
F55 C64 C63 110.7(4)
F54 C64 C63 111.0(4)
N12 C65 N11 126.2(5)
N12 C65 C66 110.0(4)
N11 C65 C66 123.2(4)
F56 C66 F57 109.4(5)
F56 C66 C65 113.7(4)
F57 C66 C65 110.5(4)
F56 C66 C67 102.1(5)
F57 C66 C67 102.2(4)
C65 C66 C67 118.0(6)
C68 C67 F58 111.1(8)
C68 C67 C66 122.7(8)
F58 C67 C66 112.6(5)
C68 C67 F59 94.1(7)
F58 C67 F59 105.4(6)
C66 C67 F59 107.7(6)
C67 C68 F61 119.0(9)
C67 C68 F60 98.8(9)
F61 C68 F60 117.4(8)
C67 C68 F62 106.9(8)
F61 C68 F62 98.5(7)
F60 C68 F62 116.9(7)
C74 C69 F63 119.3(6)
C74 C69 C70 122.6(6)
F63 C69 C70 118.0(6)
F64 C70 C71 121.2(6)
F64 C70 C69 118.7(6)
C71 C70 C69 120.0(7)
F65 C71 C72 120.5(7)
F65 C71 C70 118.3(8)
C72 C71 C70 121.2(7)
F66 C72 C71 120.9(7)
F66 C72 C73 122.4(8)
C71 C72 C73 116.7(7)
F67 C73 C74 120.8(7)
F67 C73 C72 116.2(7)
C74 C73 C72 123.1(7)
C69 C74 C73 116.4(6)
C69 C74 N12 123.9(6)
C73 C74 N12 119.6(6)
C76 C75 N13 125.5(4)
C76 C75 C80 116.1(4)
N13 C75 C80 118.1(4)
F68 C76 C77 117.5(4)
F68 C76 C75 120.2(4)
C77 C76 C75 122.2(4)
F69 C77 C76 120.0(4)
F69 C77 C78 119.2(4)
C76 C77 C78 120.8(4)
F70 C78 C77 120.8(4)
F70 C78 C79 120.0(4)
C77 C78 C79 119.2(4)
F71 C79 C78 119.9(4)
F71 C79 C80 120.7(4)
C78 C79 C80 119.4(3)
F72 C80 C79 118.2(4)
F72 C80 C75 119.7(4)
C79 C80 C75 122.1(4)
N14 C81 Ag3 178.4(4)
N14 C82 C85 107.7(4)
N14 C82 C84 107.1(4)
C85 C82 C84 112.0(5)
N14 C82 C83 106.7(4)
C85 C82 C83 110.5(5)
C84 C82 C83 112.5(5)
C82 C83 H83A 109.5
C82 C83 H83B 109.5
H83A C83 H83B 109.5
C82 C83 H83C 109.5
H83A C83 H83C 109.5
H83B C83 H83C 109.5
C82 C84 H84A 109.5
C82 C84 H84B 109.5
H84A C84 H84B 109.5
C82 C84 H84C 109.5
H84A C84 H84C 109.5
H84B C84 H84C 109.5
C82 C85 H85A 109.5
C82 C85 H85B 109.5
H85A C85 H85B 109.5
C82 C85 H85C 109.5
H85A C85 H85C 109.5
H85B C85 H85C 109.5
N15 C86 Ag3 176.5(3)
N15 C87 C89 106.0(3)
N15 C87 C90 107.8(3)
C89 C87 C90 112.1(3)
N15 C87 C88 107.7(3)
C89 C87 C88 110.9(4)
C90 C87 C88 111.9(3)
C87 C88 H88A 109.5
C87 C88 H88B 109.5
H88A C88 H88B 109.5
C87 C88 H88C 109.5
H88A C88 H88C 109.5
H88B C88 H88C 109.5
C87 C89 H89A 109.5
C87 C89 H89B 109.5
H89A C89 H89B 109.5
C87 C89 H89C 109.5
H89A C89 H89C 109.5
H89B C89 H89C 109.5
C87 C90 H90A 109.5
C87 C90 H90B 109.5
H90A C90 H90B 109.5
C87 C90 H90C 109.5
H90A C90 H90C 109.5
H90B C90 H90C 109.5

loop_
_geom_bond_atom_site_label_1
_geom_bond_atom_site_label_2
_geom_bond_distance
Ag1 C26 2.109(4)
Ag1 C21 2.113(4)
Ag1 N1 2.415(3)
F1 C2 1.355(4)
F2 C2 1.333(5)
F3 C3 1.350(5)
F4 C3 1.336(5)
F5 C4 1.321(5)
F6 C4 1.343(6)
F7 C4 1.340(6)
F8 C6 1.329(5)
F9 C6 1.354(4)
F10 C7 1.360(5)
F11 C7 1.348(5)
F12 C8 1.323(6)
F13 C8 1.328(5)
F14 C8 1.341(5)
F15 C14 1.342(4)
F16 C13 1.347(5)
F17 C12 1.352(5)
F18 C11 1.343(5)
F19 C10 1.331(5)
F20 C16 1.335(5)
F21 C17 1.343(5)
F22 C18 1.337(5)
F23 C19 1.346(5)
F24 C20 1.339(5)
F25 C32 1.351(4)
F26 C32 1.355(4)
N1 C5 1.345(5)
N1 C1 1.350(5)
N2 C5 1.298(5)
N2 C9 1.406(5)
N3 C1 1.305(5)
N3 C15 1.404(5)
N4 C21 1.142(5)
N4 C22 1.458(5)
N5 C26 1.135(5)
N5 C27 1.474(5)
C1 C2 1.543(5)
C2 C3 1.569(6)
C3 C4 1.543(6)
C5 C6 1.551(5)
C6 C7 1.567(6)
C7 C8 1.540(6)
C9 C14 1.384(6)
C9 C10 1.410(6)
C10 C11 1.384(6)
C11 C12 1.374(6)
C12 C13 1.361(6)
C13 C14 1.378(6)
C15 C20 1.386(6)
C15 C16 1.396(6)
C16 C17 1.386(6)
C17 C18 1.382(6)
C18 C19 1.375(6)
C19 C20 1.384(6)
C22 C24 1.531(5)
C22 C23 1.533(6)
C22 C25 1.536(6)
C23 H23A 0.9800
C23 H23B 0.9800
C23 H23C 0.9800
C24 H24A 0.9800
C24 H24B 0.9800
C24 H24C 0.9800
C25 H25A 0.9800
C25 H25B 0.9800
C25 H25C 0.9800
C27 C30 1.516(8)
C27 C28 1.521(6)
C27 C29 1.524(8)
C28 H28A 0.9800
C28 H28B 0.9800
C28 H28C 0.9800
C29 H29A 0.9800
C29 H29B 0.9800
C29 H29C 0.9800
C30 H30A 0.9800
C30 H30B 0.9800
C30 H30C 0.9800
Ag2 C51 2.102(4)
Ag2 C56 2.105(4)
Ag2 N6 2.387(3)
F27 C33 1.338(4)
F28 C33 1.355(4)
F29 C34 1.329(6)
F30 C34 1.315(5)
F31 C34 1.331(5)
F32 C36 1.342(5)
F33 C36 1.353(4)
F34 C37 1.439(6)
F35 C37 1.331(5)
F36 C38 1.404(6)
F37 C38 1.356(6)
F38 C38 1.346(6)
F39 C40 1.349(4)
F40 C41 1.348(4)
F41 C42 1.343(4)
F42 C43 1.343(4)
F43 C44 1.339(4)
F44 C46 1.340(4)
F45 C47 1.344(5)
F46 C48 1.338(4)
F47 C49 1.338(4)
F48 C50 1.347(4)
F49 C62 1.335(4)
F50 C62 1.338(4)
F51 C63 1.359(5)
F52 C63 1.330(5)
N6 C35 1.342(5)
N6 C31 1.361(4)
N7 C35 1.296(5)
N7 C39 1.410(5)
N8 C31 1.297(5)
N8 C45 1.402(5)
N9 C51 1.138(5)
N9 C52 1.464(5)
N10 C56 1.159(5)
N10 C57 1.457(5)
C31 C32 1.532(5)
C32 C33 1.558(6)
C33 C34 1.533(6)
C35 C36 1.567(6)
C36 C37 1.541(6)
C37 C38 1.479(8)
C39 C40 1.379(5)
C39 C44 1.395(5)
C40 C41 1.379(6)
C41 C42 1.377(5)
C42 C43 1.370(6)
C43 C44 1.379(6)
C45 C50 1.395(5)
C45 C46 1.401(5)
C46 C47 1.373(5)
C47 C48 1.369(6)
C48 C49 1.383(6)
C49 C50 1.381(5)
C52 C55 1.513(6)
C52 C54 1.519(5)
C52 C53 1.532(6)
C53 H53A 0.9800
C53 H53B 0.9800
C53 H53C 0.9800
C54 H54A 0.9800
C54 H54B 0.9800
C54 H54C 0.9800
C55 H55A 0.9800
C55 H55B 0.9800
C55 H55C 0.9800
C57 C60 1.497(7)
C57 C59 1.507(7)
C57 C58 1.511(6)
C58 H58A 0.9800
C58 H58B 0.9800
C58 H58C 0.9800
C59 H59A 0.9800
C59 H59B 0.9800
C59 H59C 0.9800
C60 H60A 0.9800
C60 H60B 0.9800
C60 H60C 0.9800
Ag3 C81 2.104(4)
Ag3 C86 2.114(4)
Ag3 N11 2.396(4)
F53 C64 1.304(6)
F54 C64 1.343(6)
F55 C64 1.325(6)
F56 C66 1.310(6)
F57 C66 1.387(6)
F58 C67 1.351(7)
F59 C67 1.694(10)
F60 C68 1.376(11)
F61 C68 1.366(10)
F62 C68 1.512(11)
F63 C69 1.365(7)
F64 C70 1.358(8)
F65 C71 1.328(8)
F66 C72 1.324(8)
F67 C73 1.333(7)
F68 C76 1.349(4)
F69 C77 1.352(5)
F70 C78 1.336(5)
F71 C79 1.340(4)
F72 C80 1.330(5)
N11 C65 1.356(5)
N11 C61 1.361(5)
N12 C65 1.305(7)
N12 C74 1.421(8)
N13 C61 1.301(5)
N13 C75 1.401(5)
N14 C81 1.143(5)
N14 C82 1.468(5)
N15 C86 1.141(5)
N15 C87 1.464(5)
C61 C62 1.549(6)
C62 C63 1.577(7)
C63 C64 1.523(7)
C65 C66 1.532(8)
C66 C67 1.541(8)
C67 C68 1.296(12)
C69 C74 1.349(9)
C69 C70 1.383(9)
C70 C71 1.374(10)
C71 C72 1.360(10)
C72 C73 1.425(10)
C73 C74 1.395(9)
C75 C76 1.389(6)
C75 C80 1.402(6)
C76 C77 1.362(6)
C77 C78 1.379(6)
C78 C79 1.381(6)
C79 C80 1.385(6)
C82 C85 1.501(8)
C82 C84 1.510(7)
C82 C83 1.530(8)
C83 H83A 0.9800
C83 H83B 0.9800
C83 H83C 0.9800
C84 H84A 0.9800
C84 H84B 0.9800
C84 H84C 0.9800
C85 H85A 0.9800
C85 H85B 0.9800
C85 H85C 0.9800
C87 C89 1.519(5)
C87 C90 1.529(6)
C87 C88 1.530(6)
C88 H88A 0.9800
C88 H88B 0.9800
C88 H88C 0.9800
C89 H89A 0.9800
C89 H89B 0.9800
C89 H89C 0.9800
C90 H90A 0.9800
C90 H90B 0.9800
C90 H90C 0.9800
